data_2018479
loop_
_publ_author_name
'Wan, Chong-Qing'
'Wang, Zi-Jia'
'Qiao, Peng'
'Wang, Zhi-Wei'
'Li, Ai-Min'

_publ_section_title
;
 Supramolecular framework in
 <i>catena</i>-poly[[(nitrato-\k<i>O</i>)silver(I)]-\m-(<i>R</i>,<i>S</i>)-2-(pyridin-4-ylsulfinyl)pyrimidine-\k^3^<i>N</i>,<i>O</i>:<i>N</i>']
;
_journal_coeditor_code LN3150
_journal_issue 5
_journal_name_full 'Acta Crystallographica Section C'
_journal_page_first m117
_journal_page_last m120
_journal_paper_doi 10.1107/S0108270112015041
_journal_volume 68
_journal_year 2012
_chemical_formula_iupac '[Ag (N O3) (C9 H7 N3 O S)]'
_chemical_formula_moiety 'C9 H7 Ag N4 O4 S'
_chemical_formula_sum 'C9 H7 Ag N4 O4 S'
_chemical_formula_weight 375.12
_chemical_name_systematic
;
<i>catena</i>-poly[[(nitrato-\k<i>O</i>)silver(I)]-\m-(<i>R</i>,<i>S</i>)-
2-(pyridin-4-ylsulfinyl)pyrimidine-\k^3^<i>N</i>,<i>O</i>:<i>N</i>']
;
_space_group_IT_number 14
_symmetry_cell_setting monoclinic
_symmetry_space_group_name_Hall '-P 2ybc'
_symmetry_space_group_name_H-M 'P 1 21/c 1'
_atom_sites_solution_hydrogens geom
_atom_sites_solution_primary direct
_atom_sites_solution_secondary difmap
_audit_creation_method SHELXL97
_cell_angle_alpha 90.00
_cell_angle_beta 90.6680(10)
_cell_angle_gamma 90.00
_cell_formula_units_Z 4
_cell_length_a 4.99720(10)
_cell_length_b 21.8972(6)
_cell_length_c 10.4994(3)
_cell_measurement_reflns_used 216
_cell_measurement_temperature 296(2)
_cell_measurement_theta_max 27.91
_cell_measurement_theta_min 2.15
_cell_volume 1148.82(5)
_computing_cell_refinement 'APEX2 and SAINT (Bruker, 2007)'
_computing_data_collection 'APEX2 (Bruker, 2007)'
_computing_data_reduction 'SAINT (Bruker, 2007)'
_computing_molecular_graphics 'SHELXTL (Sheldrick, 2008)'
_computing_publication_material
;
SHELXTL (Sheldrick, 2008) and PLATON (Spek, 2009)
;
_computing_structure_refinement 'SHELXL97 (Sheldrick, 2008)'
_computing_structure_solution 'SHELXS97 (Sheldrick, 2008)'
_diffrn_ambient_temperature 296(2)
_diffrn_measured_fraction_theta_full 0.994
_diffrn_measured_fraction_theta_max 0.994
_diffrn_measurement_device_type 'Bruker APEXII CCD area-detector'
_diffrn_measurement_method \w
_diffrn_radiation_monochromator graphite
_diffrn_radiation_source 'fine-focus sealed tube'
_diffrn_radiation_type MoK\a
_diffrn_radiation_wavelength 0.71073
_diffrn_reflns_av_R_equivalents 0.0218
_diffrn_reflns_av_sigmaI/netI 0.0125
_diffrn_reflns_limit_h_max 6
_diffrn_reflns_limit_h_min -6
_diffrn_reflns_limit_k_max 27
_diffrn_reflns_limit_k_min -28
_diffrn_reflns_limit_l_max 13
_diffrn_reflns_limit_l_min -13
_diffrn_reflns_number 20256
_diffrn_reflns_theta_full 27.91
_diffrn_reflns_theta_max 27.91
_diffrn_reflns_theta_min 2.15
_exptl_absorpt_coefficient_mu 1.953
_exptl_absorpt_correction_T_max 0.791033
_exptl_absorpt_correction_T_min 0.652321
_exptl_absorpt_correction_type multi-scan
_exptl_absorpt_process_details '(SADABS; Bruker, 2007)'
_exptl_crystal_colour yellow
_exptl_crystal_density_diffrn 2.169
_exptl_crystal_density_method 'not measured'
_exptl_crystal_description block
_exptl_crystal_F_000 736
_exptl_crystal_size_max 0.36
_exptl_crystal_size_mid 0.20
_exptl_crystal_size_min 0.12
_refine_diff_density_max 1.808
_refine_diff_density_min -1.555
_refine_ls_extinction_method none
_refine_ls_goodness_of_fit_ref 1.072
_refine_ls_hydrogen_treatment constr
_refine_ls_matrix_type full
_refine_ls_number_parameters 172
_refine_ls_number_reflns 2737
_refine_ls_number_restraints 0
_refine_ls_restrained_S_all 1.072
_refine_ls_R_factor_all 0.0512
_refine_ls_R_factor_gt 0.0480
_refine_ls_shift/su_max 0.001
_refine_ls_shift/su_mean 0.000
_refine_ls_structure_factor_coef Fsqd
_refine_ls_weighting_details 'calc w = 1/[\s^2^(Fo^2^)+(0.0637P)^2^+2.9205P] where P=(Fo^2^+2Fc^2^)/3'
_refine_ls_weighting_scheme calc
_refine_ls_wR_factor_gt 0.1282
_refine_ls_wR_factor_ref 0.1309
_reflns_number_gt 2513
_reflns_number_total 2737
_reflns_threshold_expression I>2\s(I)
_cod_data_source_file ln3150.cif
_cod_data_source_block I
_cod_original_sg_symbol_H-M 'P 21/c'
_cod_database_code 2018479
_cod_database_fobs_code 2018479

loop_
_symmetry_equiv_pos_as_xyz
'x, y, z'
'-x, y+1/2, -z+1/2'
'-x, -y, -z'
'x, -y-1/2, z-1/2'

loop_
_atom_site_type_symbol
_atom_site_label
_atom_site_fract_x
_atom_site_fract_y
_atom_site_fract_z
_atom_site_U_iso_or_equiv
_atom_site_adp_type
_atom_site_calc_flag
_atom_site_refinement_flags
_atom_site_occupancy
_atom_site_symmetry_multiplicity
Ag Ag1 0.14570(8) 0.346987(19) 0.59538(4) 0.05956(17) Uani d . 1 1
S S1 1.0697(2) 0.13542(5) 0.42376(10) 0.0408(2) Uani d . 1 1
O O1 1.2438(6) 0.16867(16) 0.3321(3) 0.0509(7) Uani d . 1 1
C C1 0.6279(9) 0.2882(2) 0.4531(4) 0.0467(9) Uani d . 1 1
H H1 0.6161 0.3251 0.4098 0.056 Uiso calc R 1 1
C C2 0.8164(9) 0.2460(2) 0.4145(4) 0.0445(9) Uani d . 1 1
H H2 0.9319 0.2547 0.3480 0.053 Uiso calc R 1 1
C C3 0.8279(8) 0.19082(18) 0.4773(4) 0.0372(8) Uani d . 1 1
C C4 0.6625(9) 0.1796(2) 0.5791(4) 0.0431(9) Uani d . 1 1
H H4 0.6709 0.1429 0.6238 0.052 Uiso calc R 1 1
C C5 0.4823(9) 0.2255(2) 0.6123(4) 0.0468(10) Uani d . 1 1
H H5 0.3709 0.2189 0.6813 0.056 Uiso calc R 1 1
C C6 0.8241(8) 0.09190(17) 0.3285(4) 0.0361(7) Uani d . 1 1
C C7 0.6465(9) 0.0651(2) 0.1390(4) 0.0440(9) Uani d . 1 1
H H7 0.6392 0.0679 0.0507 0.053 Uiso calc R 1 1
C C8 0.4710(9) 0.0273(2) 0.2002(5) 0.0480(10) Uani d . 1 1
H H8 0.3430 0.0050 0.1551 0.058 Uiso calc R 1 1
N N3 0.6707(8) 0.05667(17) 0.3973(3) 0.0445(8) Uani d . 1 1
N N1 0.4623(7) 0.27834(17) 0.5496(3) 0.0450(8) Uani d . 1 1
C C9 0.4911(10) 0.0236(2) 0.3305(5) 0.0485(10) Uani d . 1 1
H H9 0.3772 -0.0026 0.3738 0.058 Uiso calc R 1 1
N N2 0.8301(7) 0.09850(15) 0.2042(3) 0.0384(7) Uani d . 1 1
N N4 0.0953(8) 0.40869(18) 0.3220(4) 0.0483(8) Uani d . 1 1
O O2 0.183(2) 0.3610(4) 0.3070(10) 0.182(5) Uani d . 1 1
O O3 0.0806(17) 0.4309(3) 0.4289(5) 0.127(3) Uani d . 1 1
O O4 0.0188(13) 0.4358(3) 0.2239(5) 0.0975(16) Uani d . 1 1

loop_
_atom_site_aniso_label
_atom_site_aniso_U_11
_atom_site_aniso_U_22
_atom_site_aniso_U_33
_atom_site_aniso_U_12
_atom_site_aniso_U_13
_atom_site_aniso_U_23
Ag1 0.0544(3) 0.0627(3) 0.0618(3) 0.01872(17) 0.00948(18) -0.01192(17)
S1 0.0341(5) 0.0468(5) 0.0415(5) 0.0059(4) -0.0020(4) -0.0078(4)
O1 0.0374(15) 0.0587(18) 0.0566(19) -0.0063(13) 0.0084(13) -0.0125(15)
C1 0.051(2) 0.044(2) 0.045(2) 0.0063(18) -0.0005(18) -0.0021(17)
C2 0.042(2) 0.049(2) 0.043(2) 0.0014(17) 0.0045(16) -0.0002(17)
C3 0.0342(17) 0.0416(19) 0.0357(18) 0.0032(15) -0.0031(14) -0.0094(15)
C4 0.049(2) 0.047(2) 0.0324(18) 0.0081(18) -0.0011(16) -0.0024(16)
C5 0.047(2) 0.062(3) 0.0313(19) 0.009(2) 0.0019(16) -0.0051(18)
C6 0.0358(18) 0.0359(17) 0.0368(18) 0.0033(14) 0.0023(14) -0.0032(14)
C7 0.048(2) 0.048(2) 0.0359(19) -0.0042(18) 0.0012(16) -0.0054(17)
C8 0.049(2) 0.042(2) 0.052(2) -0.0074(18) 0.0005(19) -0.0100(18)
N3 0.052(2) 0.0419(18) 0.0393(18) -0.0033(15) 0.0078(15) 0.0017(14)
N1 0.0446(19) 0.050(2) 0.0400(18) 0.0108(15) -0.0035(14) -0.0103(15)
C9 0.053(2) 0.041(2) 0.052(2) -0.0080(18) 0.0112(19) 0.0018(18)
N2 0.0403(17) 0.0393(16) 0.0357(16) -0.0038(13) 0.0047(13) -0.0005(13)
N4 0.053(2) 0.0435(19) 0.049(2) 0.0016(16) 0.0066(16) -0.0003(16)
O2 0.250(11) 0.122(6) 0.173(8) 0.119(7) -0.028(8) -0.012(6)
O3 0.195(8) 0.124(5) 0.063(3) -0.007(5) 0.035(4) -0.007(3)
O4 0.120(4) 0.103(4) 0.070(3) 0.010(3) -0.023(3) 0.015(3)

loop_
_atom_type_symbol
_atom_type_description
_atom_type_scat_dispersion_real
_atom_type_scat_dispersion_imag
_atom_type_scat_source
C C 0.0033 0.0016 'International Tables Vol C Tables 4.2.6.8 and 6.1.1.4'
H H 0.0000 0.0000 'International Tables Vol C Tables 4.2.6.8 and 6.1.1.4'
N N 0.0061 0.0033 'International Tables Vol C Tables 4.2.6.8 and 6.1.1.4'
O O 0.0106 0.0060 'International Tables Vol C Tables 4.2.6.8 and 6.1.1.4'
S S 0.1246 0.1234 'International Tables Vol C Tables 4.2.6.8 and 6.1.1.4'
Ag Ag -0.8971 1.1015 'International Tables Vol C Tables 4.2.6.8 and 6.1.1.4'

loop_
_geom_angle_atom_site_label_1
_geom_angle_atom_site_label_2
_geom_angle_atom_site_label_3
_geom_angle_site_symmetry_1
_geom_angle_site_symmetry_3
_geom_angle
_geom_angle_publ_flag
N1 Ag1 N2 . 4_466 161.48(13) y
N1 Ag1 O1 . 4_466 89.46(12) y
N2 Ag1 O1 4_466 4_466 73.13(11) y
N1 Ag1 O3 . . 114.89(19) ?
N2 Ag1 O3 4_466 . 83.33(18) ?
O1 Ag1 O3 4_466 . 141.73(17) y
O1 S1 C3 . . 105.6(2) ?
O1 S1 C6 . . 106.97(18) ?
C3 S1 C6 . . 94.17(17) ?
S1 O1 Ag1 . 4_665 117.09(17) ?
N1 C1 C2 . . 123.1(4) ?
N1 C1 H1 . . 118.4 ?
C2 C1 H1 . . 118.4 ?
C3 C2 C1 . . 118.0(4) ?
C3 C2 H2 . . 121.0 ?
C1 C2 H2 . . 121.0 ?
C2 C3 C4 . . 120.3(4) ?
C2 C3 S1 . . 117.7(3) ?
C4 C3 S1 . . 122.0(3) ?
C3 C4 C5 . . 117.3(4) ?
C3 C4 H4 . . 121.4 ?
C5 C4 H4 . . 121.4 ?
N1 C5 C4 . . 123.1(4) ?
N1 C5 H5 . . 118.5 ?
C4 C5 H5 . . 118.5 ?
N3 C6 N2 . . 129.2(4) ?
N3 C6 S1 . . 113.3(3) ?
N2 C6 S1 . . 117.4(3) ?
N2 C7 C8 . . 121.5(4) ?
N2 C7 H7 . . 119.2 ?
C8 C7 H7 . . 119.2 ?
C7 C8 C9 . . 117.6(4) ?
C7 C8 H8 . . 121.2 ?
C9 C8 H8 . . 121.2 ?
C6 N3 C9 . . 114.9(4) ?
C1 N1 C5 . . 118.1(4) ?
C1 N1 Ag1 . . 120.1(3) ?
C5 N1 Ag1 . . 121.7(3) ?
N3 C9 C8 . . 121.9(4) ?
N3 C9 H9 . . 119.1 ?
C8 C9 H9 . . 119.1 ?
C6 N2 C7 . . 114.8(3) ?
C6 N2 Ag1 . 4_665 125.2(3) ?
C7 N2 Ag1 . 4_665 119.7(3) ?
O2 N4 O3 . . 121.0(7) ?
O2 N4 O4 . . 115.9(7) ?
O3 N4 O4 . . 123.1(6) ?
N4 O3 Ag1 . . 109.4(5) ?

loop_
_geom_bond_atom_site_label_1
_geom_bond_atom_site_label_2
_geom_bond_site_symmetry_2
_geom_bond_distance
_geom_bond_publ_flag
Ag1 N1 . 2.238(4) y
Ag1 N2 4_466 2.293(3) y
Ag1 O1 4_466 2.551(3) y
Ag1 O3 . 2.554(7) y
S1 O1 . 1.494(4) y
S1 C3 . 1.806(4) y
S1 C6 . 1.840(4) y
O1 Ag1 4_665 2.551(3) ?
C1 N1 . 1.333(6) ?
C1 C2 . 1.383(6) ?
C1 H1 . 0.9300 ?
C2 C3 . 1.378(6) ?
C2 H2 . 0.9300 ?
C3 C4 . 1.382(6) ?
C4 C5 . 1.396(6) ?
C4 H4 . 0.9300 ?
C5 N1 . 1.335(6) ?
C5 H5 . 0.9300 ?
C6 N3 . 1.310(5) ?
C6 N2 . 1.314(5) ?
C7 N2 . 1.353(5) ?
C7 C8 . 1.371(6) ?
C7 H7 . 0.9300 ?
C8 C9 . 1.372(7) ?
C8 H8 . 0.9300 ?
N3 C9 . 1.345(6) ?
C9 H9 . 0.9300 ?
N2 Ag1 4_665 2.293(3) ?
N4 O2 . 1.145(7) ?
N4 O3 . 1.226(7) ?
N4 O4 . 1.245(6) ?

loop_
_geom_hbond_atom_site_label_D
_geom_hbond_atom_site_label_H
_geom_hbond_atom_site_label_A
_geom_hbond_site_symmetry_A
_geom_hbond_distance_DH
_geom_hbond_distance_HA
_geom_hbond_distance_DA
_geom_hbond_angle_DHA
C5 H5 O2 4_566 0.93 2.39 3.173(10) 142

loop_
_geom_torsion_atom_site_label_1
_geom_torsion_atom_site_label_2
_geom_torsion_atom_site_label_3
_geom_torsion_atom_site_label_4
_geom_torsion_site_symmetry_1
_geom_torsion_site_symmetry_4
_geom_torsion
C3 S1 O1 Ag1 . 4_665 -100.0(2)
C6 S1 O1 Ag1 . 4_665 -0.5(2)
N1 C1 C2 C3 . . 1.6(7)
C1 C2 C3 C4 . . -2.7(6)
C1 C2 C3 S1 . . 178.6(3)
O1 S1 C3 C2 . . 10.0(4)
C6 S1 C3 C2 . . -98.9(3)
O1 S1 C3 C4 . . -168.6(3)
C6 S1 C3 C4 . . 82.4(4)
C2 C3 C4 C5 . . 1.6(6)
S1 C3 C4 C5 . . -179.8(3)
C3 C4 C5 N1 . . 0.8(7)
O1 S1 C6 N3 . . 175.0(3)
C3 S1 C6 N3 . . -77.2(3)
O1 S1 C6 N2 . . -3.1(4)
C3 S1 C6 N2 . . 104.7(3)
N2 C7 C8 C9 . . -1.2(7)
N2 C6 N3 C9 . . -1.4(7)
S1 C6 N3 C9 . . -179.2(3)
C2 C1 N1 C5 . . 0.7(7)
C2 C1 N1 Ag1 . . -175.7(3)
C4 C5 N1 C1 . . -1.9(6)
C4 C5 N1 Ag1 . . 174.4(3)
N2 Ag1 N1 C1 4_466 . -158.6(4)
O1 Ag1 N1 C1 4_466 . -139.0(3)
O3 Ag1 N1 C1 . . 10.5(4)
N2 Ag1 N1 C5 4_466 . 25.1(6)
O1 Ag1 N1 C5 4_466 . 44.7(3)
O3 Ag1 N1 C5 . . -165.8(3)
C6 N3 C9 C8 . . -0.5(7)
C7 C8 C9 N3 . . 1.7(7)
N3 C6 N2 C7 . . 1.8(6)
S1 C6 N2 C7 . . 179.6(3)
N3 C6 N2 Ag1 . 4_665 -171.9(3)
S1 C6 N2 Ag1 . 4_665 5.9(4)
C8 C7 N2 C6 . . -0.4(6)
C8 C7 N2 Ag1 . 4_665 173.6(3)
O2 N4 O3 Ag1 . . -15.3(10)
O4 N4 O3 Ag1 . . 165.0(5)
N1 Ag1 O3 N4 . . 40.3(6)
N2 Ag1 O3 N4 4_466 . -143.2(6)
O1 Ag1 O3 N4 4_466 . 165.1(4)
